data_1545231
loop_
_publ_author_name
'Sagawa, Naoya'
'Sato, Haruka'
'Hosokawa, Seijiro'

_publ_section_title
;
 Remote Asymmetric Induction Using Acetate-Type Vinylketene Silyl
 N,O-Acetals.
;
_journal_issue 1
_journal_name_full 'Organic letters'
_journal_page_first 198
_journal_page_last 201
_journal_paper_doi 10.1021/acs.orglett.6b03476
_journal_volume 19
_journal_year 2017
_chemical_absolute_configuration 'CHOOSE rm ad rmad syn or unk'
_chemical_formula_moiety 'C17 H30 N O3 Si'
_chemical_formula_sum 'C17 H30 N O3 Si'
_chemical_formula_weight 324.51
_space_group_crystal_system orthorhombic
_space_group_IT_number 19
_space_group_name_Hall 'P 2ac 2ab'
_space_group_name_H-M_alt 'P 21 21 21'
_symmetry_space_group_name_Hall 'P 2ac 2ab'
_symmetry_space_group_name_H-M 'P 21 21 21'
_atom_sites_solution_hydrogens geom
_atom_sites_solution_primary direct
_atom_sites_solution_secondary difmap
_cell_angle_alpha 90.0000
_cell_angle_beta 90.0000
_cell_angle_gamma 90.0000
_cell_formula_units_Z 4
_cell_length_a 7.5929(3)
_cell_length_b 11.2125(5)
_cell_length_c 23.7488(10)
_cell_measurement_reflns_used 11753
_cell_measurement_temperature 273
_cell_measurement_theta_max 68.14
_cell_measurement_theta_min 3.72
_cell_volume 2021.86(15)
_computing_cell_refinement 'RAPID AUTO'
_computing_data_collection 'RAPID AUTO (Rigaku, ????)'
_computing_data_reduction 'RAPID AUTO'
_computing_molecular_graphics 'CrystalStructure 4.2'
_computing_publication_material 'CrystalStructure 4.2 (Rigaku, 2015)'
_computing_structure_refinement 'SHELXL Version 2014/6 (Sheldrick, 2008)'
_computing_structure_solution 'SIR92 (Altomare, et al., 1994)'
_diffrn_ambient_temperature 273
_diffrn_detector_area_resol_mean 10.000
_diffrn_measured_fraction_theta_full 1.000
_diffrn_measured_fraction_theta_max 0.999
_diffrn_measurement_device_type 'Rigaku R-AXIS RAPID'
_diffrn_measurement_method \w
_diffrn_radiation_type 'Cu K\a'
_diffrn_radiation_wavelength 1.54187
_diffrn_reflns_av_R_equivalents 0.0809
_diffrn_reflns_Laue_measured_fraction_full 1.000
_diffrn_reflns_Laue_measured_fraction_max 0.999
_diffrn_reflns_limit_h_max 9
_diffrn_reflns_limit_h_min -9
_diffrn_reflns_limit_k_max 13
_diffrn_reflns_limit_k_min -13
_diffrn_reflns_limit_l_max 28
_diffrn_reflns_limit_l_min -27
_diffrn_reflns_number 22875
_diffrn_reflns_point_group_measured_fraction_full 0.999
_diffrn_reflns_point_group_measured_fraction_max 0.999
_diffrn_reflns_theta_full 67.687
_diffrn_reflns_theta_max 68.142
_diffrn_reflns_theta_min 3.722
_diffrn_standards_number 0
_exptl_absorpt_coefficient_mu 1.110
_exptl_absorpt_correction_T_max 0.895
_exptl_absorpt_correction_T_min 0.406
_exptl_absorpt_correction_type multi-scan
_exptl_absorpt_process_details 'ABSCOR (Rigaku, 1995)'
_exptl_crystal_colour colorless
_exptl_crystal_density_diffrn 1.066
_exptl_crystal_density_method 'not measured'
_exptl_crystal_description block
_exptl_crystal_F_000 708.00
_exptl_crystal_size_max 1.000
_exptl_crystal_size_mid 0.500
_exptl_crystal_size_min 0.100
_refine_diff_density_max 0.24
_refine_diff_density_min -0.41
_refine_ls_abs_structure_details
;
 Flack x determined using 1316 quotients [(I+)-(I-)]/[(I+)+(I-)]
 (Parsons, Flack and Wagner, Acta Cryst. B69 (2013) 249-259).
;
_refine_ls_abs_structure_Flack 0.034(11)
_refine_ls_extinction_method none
_refine_ls_goodness_of_fit_ref 1.208
_refine_ls_hydrogen_treatment constr
_refine_ls_number_parameters 199
_refine_ls_number_reflns 3700
_refine_ls_number_restraints 0
_refine_ls_R_factor_all 0.0535
_refine_ls_R_factor_gt 0.0476
_refine_ls_shift/su_max 0.000
_refine_ls_structure_factor_coef Fsqd
_refine_ls_weighting_details 'w = 1/[\s^2^(Fo^2^)+(0.0638P)^2^+0.0783P] where P=(Fo^2^+2Fc^2^)/3'
_refine_ls_weighting_scheme calc
_refine_ls_wR_factor_gt 0.1254
_refine_ls_wR_factor_ref 0.1285
_reflns_Friedel_coverage 0.728
_reflns_Friedel_fraction_full 0.999
_reflns_Friedel_fraction_max 0.999
_reflns_number_gt 3390
_reflns_number_total 3700
_reflns_threshold_expression F^2^>2.0\s(F^2^)
_cod_data_source_file ol6b03476_si_001.cif
_cod_data_source_block 20160916_sato
_cod_database_code 1545231
_shelxl_version_number 2014/6

loop_
_space_group_symop_id
_space_group_symop_operation_xyz
1 +X,+Y,+Z
2 1/2-X,-Y,1/2+Z
3 1/2+X,1/2-Y,-Z
4 -X,1/2+Y,1/2-Z

loop_
_atom_site_label
_atom_site_type_symbol
_atom_site_fract_x
_atom_site_fract_y
_atom_site_fract_z
_atom_site_U_iso_or_equiv
_atom_site_adp_type
_atom_site_occupancy
_atom_site_site_symmetry_order
_atom_site_calc_flag
_atom_site_refinement_flags_posn
_atom_site_refinement_flags_adp
Si1 Si 0.07283(12) 0.52605(8) 0.39926(3) 0.0509(3) Uani 1 1 d . .
O2 O 0.2080(3) 0.62683(16) 0.37113(7) 0.0456(5) Uani 1 1 d . .
O3 O -0.2018(3) 0.8202(2) 0.29189(9) 0.0624(6) Uani 1 1 d . .
O4 O -0.1082(3) 0.6483(2) 0.25456(10) 0.0656(6) Uani 1 1 d . .
N5 N 0.0704(3) 0.7630(2) 0.31137(8) 0.0414(5) Uani 1 1 d . .
C6 C 0.2047(4) 0.6757(2) 0.31845(10) 0.0402(6) Uani 1 1 d . .
C7 C 0.0440(4) 0.8644(2) 0.34936(11) 0.0431(6) Uani 1 1 d . .
H7 H 0.0171 0.8351 0.3873 0.052 Uiso 1 1 calc R U
C8 C 0.3217(3) 0.6507(3) 0.27872(11) 0.0428(6) Uani 1 1 d . .
C9 C 0.4579(4) 0.5536(3) 0.28750(14) 0.0617(8) Uani 1 1 d . .
H9A H 0.5313 0.5477 0.2547 0.074 Uiso 1 1 calc R U
H9B H 0.5292 0.5728 0.3196 0.074 Uiso 1 1 calc R U
H9C H 0.3995 0.4788 0.2937 0.074 Uiso 1 1 calc R U
C10 C 0.3220(4) 0.7162(3) 0.22561(12) 0.0548(8) Uani 1 1 d . .
H10 H 0.2338 0.7728 0.2206 0.066 Uiso 1 1 calc R U
C11 C -0.0812(4) 0.7344(3) 0.28317(11) 0.0486(7) Uani 1 1 d . .
C12 C -0.1223(4) 0.9167(3) 0.32300(14) 0.0575(8) Uani 1 1 d . .
H12A H -0.2018 0.9455 0.3519 0.069 Uiso 1 1 calc R U
H12B H -0.0932 0.9823 0.2981 0.069 Uiso 1 1 calc R U
C13 C 0.1952(4) 0.9533(3) 0.35250(12) 0.0510(7) Uani 1 1 d . .
H13 H 0.2241 0.9785 0.3141 0.061 Uiso 1 1 calc R U
C14 C 0.1961(5) 0.4744(3) 0.46322(12) 0.0649(9) Uani 1 1 d . .
C15 C 0.3611(5) 0.9013(4) 0.37915(19) 0.0763(11) Uani 1 1 d . .
H15A H 0.4516 0.9611 0.3800 0.092 Uiso 1 1 calc R U
H15B H 0.3355 0.8758 0.4169 0.092 Uiso 1 1 calc R U
H15C H 0.4007 0.8344 0.3574 0.092 Uiso 1 1 calc R U
C16 C 0.1357(6) 1.0629(3) 0.38548(17) 0.0763(11) Uani 1 1 d . .
H16A H 0.2308 1.1191 0.3876 0.092 Uiso 1 1 calc R U
H16B H 0.0371 1.0989 0.3668 0.092 Uiso 1 1 calc R U
H16C H 0.1019 1.0394 0.4228 0.092 Uiso 1 1 calc R U
C17 C 0.4345(6) 0.7028(4) 0.18451(15) 0.0836(12) Uani 1 1 d . .
H17A H 0.5250 0.6473 0.1877 0.100 Uiso 1 1 calc R U
H17B H 0.4242 0.7487 0.1521 0.100 Uiso 1 1 calc R U
C18 C 0.3691(7) 0.4152(5) 0.44643(18) 0.0971(15) Uani 1 1 d . .
H18A H 0.3452 0.3478 0.4227 0.116 Uiso 1 1 calc R U
H18B H 0.4409 0.4714 0.4264 0.116 Uiso 1 1 calc R U
H18C H 0.4301 0.3891 0.4796 0.116 Uiso 1 1 calc R U
C19 C 0.2332(8) 0.5816(4) 0.50096(17) 0.0985(15) Uani 1 1 d . .
H19A H 0.1240 0.6186 0.5114 0.118 Uiso 1 1 calc R U
H19B H 0.2941 0.5557 0.5342 0.118 Uiso 1 1 calc R U
H19C H 0.3049 0.6380 0.4810 0.118 Uiso 1 1 calc R U
C20 C 0.0342(8) 0.4058(3) 0.34729(16) 0.0911(14) Uani 1 1 d . .
H20A H -0.0436 0.3473 0.3632 0.109 Uiso 1 1 calc R U
H20B H -0.0181 0.4389 0.3140 0.109 Uiso 1 1 calc R U
H20C H 0.1443 0.3688 0.3378 0.109 Uiso 1 1 calc R U
C21 C -0.1418(6) 0.5970(5) 0.4190(2) 0.0916(13) Uani 1 1 d . .
H21A H -0.2183 0.5380 0.4352 0.110 Uiso 1 1 calc R U
H21B H -0.1210 0.6592 0.4460 0.110 Uiso 1 1 calc R U
H21C H -0.1960 0.6302 0.3860 0.110 Uiso 1 1 calc R U
C22 C 0.0857(8) 0.3823(4) 0.49570(18) 0.1086(17) Uani 1 1 d . .
H22A H -0.0242 0.4176 0.5067 0.130 Uiso 1 1 calc R U
H22B H 0.0634 0.3146 0.4720 0.130 Uiso 1 1 calc R U
H22C H 0.1489 0.3571 0.5286 0.130 Uiso 1 1 calc R U

loop_
_atom_site_aniso_label
_atom_site_aniso_U_11
_atom_site_aniso_U_22
_atom_site_aniso_U_33
_atom_site_aniso_U_23
_atom_site_aniso_U_13
_atom_site_aniso_U_12
Si1 0.0603(5) 0.0466(5) 0.0458(4) 0.0024(3) 0.0003(3) -0.0103(4)
O2 0.0466(10) 0.0463(11) 0.0438(9) 0.0056(8) -0.0027(8) -0.0037(9)
O3 0.0424(10) 0.0683(15) 0.0765(14) -0.0043(12) -0.0088(10) 0.0115(11)
O4 0.0525(12) 0.0681(16) 0.0761(14) -0.0160(12) -0.0130(11) -0.0017(12)
N5 0.0401(11) 0.0413(13) 0.0428(10) -0.0029(9) -0.0019(10) 0.0028(11)
C6 0.0400(13) 0.0383(15) 0.0423(13) 0.0008(10) -0.0033(11) -0.0024(11)
C7 0.0498(15) 0.0380(14) 0.0414(12) -0.0024(11) 0.0063(11) 0.0017(12)
C8 0.0370(13) 0.0419(16) 0.0496(14) 0.0002(12) -0.0005(11) -0.0009(12)
C9 0.0484(16) 0.059(2) 0.078(2) 0.0068(16) 0.0069(15) 0.0115(15)
C10 0.0512(16) 0.061(2) 0.0519(16) 0.0031(14) 0.0066(13) -0.0022(15)
C11 0.0429(13) 0.0559(18) 0.0469(14) -0.0032(13) -0.0034(12) 0.0035(14)
C12 0.0523(17) 0.0527(19) 0.0674(19) -0.0053(15) 0.0029(14) 0.0131(15)
C13 0.0589(17) 0.0438(17) 0.0504(14) -0.0021(12) 0.0036(13) -0.0056(15)
C14 0.093(3) 0.058(2) 0.0442(14) 0.0090(14) 0.0038(16) 0.002(2)
C15 0.070(2) 0.061(2) 0.098(3) -0.010(2) -0.024(2) -0.0093(19)
C16 0.093(3) 0.048(2) 0.088(2) -0.0158(17) 0.016(2) -0.009(2)
C17 0.098(3) 0.085(3) 0.068(2) 0.0119(19) 0.033(2) 0.011(3)
C18 0.109(4) 0.106(3) 0.076(2) 0.020(2) -0.010(2) 0.030(3)
C19 0.142(4) 0.097(3) 0.057(2) -0.008(2) -0.023(2) -0.007(3)
C20 0.142(4) 0.067(2) 0.065(2) -0.0031(18) -0.013(2) -0.037(3)
C21 0.066(2) 0.106(3) 0.103(3) 0.023(3) 0.022(2) -0.009(3)
C22 0.149(5) 0.099(3) 0.077(3) 0.036(3) 0.014(3) -0.017(4)

loop_
_atom_type_symbol
_atom_type_description
_atom_type_scat_dispersion_real
_atom_type_scat_dispersion_imag
_atom_type_scat_source
C C 0.0181 0.0091
;
International Tables for Crystallography
(Vol. C, Tables 4.2.6.8 and 6.1.1.4)
;
H H 0.0000 0.0000
;
International Tables for Crystallography
(Vol. C, Table 6.1.1.4)
;
O O 0.0492 0.0322
;
International Tables for Crystallography
(Vol. C, Tables 4.2.6.8 and 6.1.1.4)
;
N N 0.0311 0.0180
;
International Tables for Crystallography
(Vol. C, Tables 4.2.6.8 and 6.1.1.4)
;
Si Si 0.2541 0.3302
;
International Tables for Crystallography
(Vol. C, Tables 4.2.6.8 and 6.1.1.4)
;

loop_
_geom_angle_atom_site_label_1
_geom_angle_atom_site_label_2
_geom_angle_atom_site_label_3
_geom_angle
O2 Si1 C20 108.92(16)
O2 Si1 C21 110.37(16)
C20 Si1 C21 109.8(3)
O2 Si1 C14 103.11(15)
C20 Si1 C14 113.19(18)
C21 Si1 C14 111.2(2)
C6 O2 Si1 128.89(17)
C11 O3 C12 109.3(2)
C11 N5 C6 120.0(2)
C11 N5 C7 111.6(2)
C6 N5 C7 124.0(2)
C8 C6 O2 123.7(3)
C8 C6 N5 122.8(2)
O2 C6 N5 113.4(2)
N5 C7 C13 115.8(2)
N5 C7 C12 99.1(2)
C13 C7 C12 113.1(2)
N5 C7 H7 109.4
C13 C7 H7 109.4
C12 C7 H7 109.4
C6 C8 C10 120.6(3)
C6 C8 C9 120.7(3)
C10 C8 C9 118.6(3)
C8 C9 H9A 109.5
C8 C9 H9B 109.5
H9A C9 H9B 109.5
C8 C9 H9C 109.5
H9A C9 H9C 109.5
H9B C9 H9C 109.5
C17 C10 C8 126.1(3)
C17 C10 H10 117.0
C8 C10 H10 117.0
O4 C11 O3 123.2(3)
O4 C11 N5 127.5(3)
O3 C11 N5 109.3(2)
O3 C12 C7 105.5(2)
O3 C12 H12A 110.6
C7 C12 H12A 110.6
O3 C12 H12B 110.6
C7 C12 H12B 110.6
H12A C12 H12B 108.8
C7 C13 C15 113.2(3)
C7 C13 C16 109.2(3)
C15 C13 C16 109.8(3)
C7 C13 H13 108.2
C15 C13 H13 108.2
C16 C13 H13 108.2
C18 C14 C19 109.7(4)
C18 C14 C22 108.0(3)
C19 C14 C22 109.6(3)
C18 C14 Si1 110.6(2)
C19 C14 Si1 108.9(3)
C22 C14 Si1 110.0(3)
C13 C15 H15A 109.5
C13 C15 H15B 109.5
H15A C15 H15B 109.5
C13 C15 H15C 109.5
H15A C15 H15C 109.5
H15B C15 H15C 109.5
C13 C16 H16A 109.5
C13 C16 H16B 109.5
H16A C16 H16B 109.5
C13 C16 H16C 109.5
H16A C16 H16C 109.5
H16B C16 H16C 109.5
C10 C17 H17A 120.0
C10 C17 H17B 120.0
H17A C17 H17B 120.0
C14 C18 H18A 109.5
C14 C18 H18B 109.5
H18A C18 H18B 109.5
C14 C18 H18C 109.5
H18A C18 H18C 109.5
H18B C18 H18C 109.5
C14 C19 H19A 109.5
C14 C19 H19B 109.5
H19A C19 H19B 109.5
C14 C19 H19C 109.5
H19A C19 H19C 109.5
H19B C19 H19C 109.5
Si1 C20 H20A 109.5
Si1 C20 H20B 109.5
H20A C20 H20B 109.5
Si1 C20 H20C 109.5
H20A C20 H20C 109.5
H20B C20 H20C 109.5
Si1 C21 H21A 109.5
Si1 C21 H21B 109.5
H21A C21 H21B 109.5
Si1 C21 H21C 109.5
H21A C21 H21C 109.5
H21B C21 H21C 109.5
C14 C22 H22A 109.5
C14 C22 H22B 109.5
H22A C22 H22B 109.5
C14 C22 H22C 109.5
H22A C22 H22C 109.5
H22B C22 H22C 109.5

loop_
_geom_bond_atom_site_label_1
_geom_bond_atom_site_label_2
_geom_bond_distance
Si1 O2 1.666(2)
Si1 C20 1.851(4)
Si1 C21 1.873(4)
Si1 C14 1.876(3)
O2 C6 1.366(3)
O3 C11 1.344(4)
O3 C12 1.443(4)
O4 C11 1.198(4)
N5 C11 1.370(4)
N5 C6 1.424(3)
N5 C7 1.466(3)
C6 C8 1.326(4)
C7 C13 1.522(4)
C7 C12 1.527(4)
C7 H7 0.9800
C8 C10 1.459(4)
C8 C9 1.516(4)
C9 H9A 0.9600
C9 H9B 0.9600
C9 H9C 0.9600
C10 C17 1.306(4)
C10 H10 0.9300
C12 H12A 0.9700
C12 H12B 0.9700
C13 C15 1.525(5)
C13 C16 1.526(4)
C13 H13 0.9800
C14 C18 1.525(6)
C14 C19 1.526(5)
C14 C22 1.537(5)
C15 H15A 0.9600
C15 H15B 0.9600
C15 H15C 0.9600
C16 H16A 0.9600
C16 H16B 0.9600
C16 H16C 0.9600
C17 H17A 0.9300
C17 H17B 0.9300
C18 H18A 0.9600
C18 H18B 0.9600
C18 H18C 0.9600
C19 H19A 0.9600
C19 H19B 0.9600
C19 H19C 0.9600
C20 H20A 0.9600
C20 H20B 0.9600
C20 H20C 0.9600
C21 H21A 0.9600
C21 H21B 0.9600
C21 H21C 0.9600
C22 H22A 0.9600
C22 H22B 0.9600
C22 H22C 0.9600

loop_
_geom_torsion_atom_site_label_1
_geom_torsion_atom_site_label_2
_geom_torsion_atom_site_label_3
_geom_torsion_atom_site_label_4
_geom_torsion
C20 Si1 O2 C6 44.5(3)
C21 Si1 O2 C6 -76.1(3)
C14 Si1 O2 C6 165.0(2)
Si1 O2 C6 C8 -108.6(3)
Si1 O2 C6 N5 75.6(3)
C11 N5 C6 C8 81.8(3)
C7 N5 C6 C8 -124.1(3)
C11 N5 C6 O2 -102.4(3)
C7 N5 C6 O2 51.7(3)
C11 N5 C7 C13 -141.0(3)
C6 N5 C7 C13 62.9(3)
C11 N5 C7 C12 -19.7(3)
C6 N5 C7 C12 -175.7(2)
O2 C6 C8 C10 -173.0(3)
N5 C6 C8 C10 2.4(4)
O2 C6 C8 C9 7.0(4)
N5 C6 C8 C9 -177.6(3)
C6 C8 C10 C17 177.1(4)
C9 C8 C10 C17 -2.9(5)
C12 O3 C11 O4 -173.9(3)
C12 O3 C11 N5 5.7(3)
C6 N5 C11 O4 -13.3(4)
C7 N5 C11 O4 -170.4(3)
C6 N5 C11 O3 167.1(2)
C7 N5 C11 O3 10.0(3)
C11 O3 C12 C7 -18.2(3)
N5 C7 C12 O3 21.9(3)
C13 C7 C12 O3 145.1(2)
N5 C7 C13 C15 -66.9(3)
C12 C7 C13 C15 179.7(3)
N5 C7 C13 C16 170.5(3)
C12 C7 C13 C16 57.0(3)
O2 Si1 C14 C18 -62.5(3)
C20 Si1 C14 C18 55.0(4)
C21 Si1 C14 C18 179.2(3)
O2 Si1 C14 C19 58.1(3)
C20 Si1 C14 C19 175.7(3)
C21 Si1 C14 C19 -60.2(4)
O2 Si1 C14 C22 178.3(3)
C20 Si1 C14 C22 -64.2(3)
C21 Si1 C14 C22 60.0(3)
